data_7150521
loop_
_publ_author_name
'Chambers, Richard D.'
'Hoskin, Philip R.'
'Kenwright, Alan R.'
'Khalil, Ali'
'Richmond, Paul'
'Sandford, Graham'
'Yufit, Dmitrii S.'
'Howard, Judith A. K.'

_publ_section_title
;
 Polyhalogenated heterocyclic compounds. Macrocycles from
 perfluoro-4-isopropylpyridinePart 50. For part 49 see ref. 1.
;
_journal_issue 12
_journal_name_full 'Organic &amp;  Biomolecular Chemistry'
_journal_page_first 2137
_journal_paper_doi 10.1039/b303443g
_journal_volume 1
_journal_year 2003
_chemical_formula_sum 'C30 H12 F18 N2 O4'
_chemical_formula_weight 806.42
_chemical_name_systematic
; 
? 
;
_space_group_IT_number 9
_symmetry_cell_setting monoclinic
_symmetry_space_group_name_Hall 'C -2yc'
_symmetry_space_group_name_H-M 'C 1 c 1'
_atom_sites_solution_hydrogens geom
_atom_sites_solution_primary direct
_atom_sites_solution_secondary difmap
_audit_creation_method SHELXL-97
_cell_angle_alpha 90.00
_cell_angle_beta 113.78(3)
_cell_angle_gamma 90.00
_cell_formula_units_Z 4
_cell_length_a 13.473(3)
_cell_length_b 23.261(5)
_cell_length_c 11.079(2)
_cell_measurement_reflns_used 7295
_cell_measurement_temperature 120.0(2)
_cell_measurement_theta_max 30
_cell_measurement_theta_min 2.2
_cell_volume 3177.3(14)
_computing_cell_refinement 'Bruker SMART'
_computing_data_collection 'Bruker SMART'
_computing_data_reduction 'Bruker SHELXTL'
_computing_molecular_graphics 'Bruker SHELXTL'
_computing_publication_material 'Bruker SHELXTL'
_computing_structure_refinement 'SHELXL-97 (Sheldrick, 1997)'
_computing_structure_solution 'SHELXS-97 (Sheldrick, 1990)'
_diffrn_ambient_temperature 120.0(2)
_diffrn_detector_area_resol_mean 8
_diffrn_measured_fraction_theta_full 1.000
_diffrn_measured_fraction_theta_max 1.000
_diffrn_measurement_device_type 'Bruker SMART CCD'
_diffrn_measurement_method \w-scan
_diffrn_radiation_monochromator graphite
_diffrn_radiation_source 'fine-focus sealed tube'
_diffrn_radiation_type MoK\a
_diffrn_radiation_wavelength 0.71073
_diffrn_reflns_av_R_equivalents 0.0281
_diffrn_reflns_av_sigmaI/netI 0.0263
_diffrn_reflns_limit_h_max 16
_diffrn_reflns_limit_h_min -16
_diffrn_reflns_limit_k_max 28
_diffrn_reflns_limit_k_min -28
_diffrn_reflns_limit_l_max 13
_diffrn_reflns_limit_l_min -13
_diffrn_reflns_number 15431
_diffrn_reflns_theta_full 25.50
_diffrn_reflns_theta_max 25.50
_diffrn_reflns_theta_min 1.75
_diffrn_standards_decay_% 0
_exptl_absorpt_coefficient_mu 0.182
_exptl_absorpt_correction_T_max 0.9644
_exptl_absorpt_correction_T_min 0.9208
_exptl_absorpt_correction_type multi-scan
_exptl_crystal_colour colourless
_exptl_crystal_density_diffrn 1.686
_exptl_crystal_density_method 'not measured'
_exptl_crystal_description plate
_exptl_crystal_F_000 1600
_exptl_crystal_size_max 0.46
_exptl_crystal_size_mid 0.40
_exptl_crystal_size_min 0.20
_refine_diff_density_max 0.745
_refine_diff_density_min -0.645
_refine_diff_density_rms 0.109
_refine_ls_abs_structure_details 'Flack H D (1983), Acta Cryst. A39, 876-881'
_refine_ls_abs_structure_Flack 0.1(18)
_refine_ls_extinction_method none
_refine_ls_goodness_of_fit_ref 1.095
_refine_ls_hydrogen_treatment constr
_refine_ls_matrix_type full
_refine_ls_number_parameters 408
_refine_ls_number_reflns 5778
_refine_ls_number_restraints 2
_refine_ls_restrained_S_all 1.095
_refine_ls_R_factor_all 0.1322
_refine_ls_R_factor_gt 0.1168
_refine_ls_shift/su_max 0.000
_refine_ls_shift/su_mean 0.000
_refine_ls_structure_factor_coef Fsqd
_refine_ls_weighting_details
; calc 
[1.00000+0.00000exp(0.00(sin\q/\l)^2^)]/ 
[\s^2^(Fo^2^)+0.0000+24.0000*P+(0.1400P)^2^+0.0000sin\q/\l] 
where P = 1.00000Fo^2^ + 0.00000Fc^2^ 
;
_refine_ls_weighting_scheme calc
_refine_ls_wR_factor_gt 0.2795
_refine_ls_wR_factor_ref 0.3100
_reflns_number_gt 4792
_reflns_number_total 5778
_reflns_threshold_expression >2sigma(I)
_cod_data_source_file b303443g.txt
_cod_data_source_block 103s
_cod_original_cell_volume 3177.2(11)
_cod_original_sg_symbol_H-M 'C c'
_cod_database_code 7150521

loop_
_symmetry_equiv_pos_as_xyz
'x, y, z'
'x, -y, z+1/2'
'x+1/2, y+1/2, z'
'x+1/2, -y+1/2, z+1/2'

loop_
_atom_site_label
_atom_site_type_symbol
_atom_site_fract_x
_atom_site_fract_y
_atom_site_fract_z
_atom_site_U_iso_or_equiv
_atom_site_adp_type
_atom_site_occupancy
_atom_site_symmetry_multiplicity
_atom_site_calc_flag
_atom_site_refinement_flags
_atom_site_disorder_assembly
_atom_site_disorder_group
O1 O 0.8676(4) 0.8924(2) 0.4069(5) 0.0419(12) Uani 1 1 d . . .
O2 O 1.0025(6) 0.7507(2) 0.1959(7) 0.0571(16) Uani 1 1 d . . .
O3 O 1.1385(5) 0.8909(3) 0.0061(6) 0.0525(15) Uani 1 1 d . . .
O4 O 0.9668(5) 1.0316(3) 0.1763(6) 0.0496(14) Uani 1 1 d . . .
N1 N 0.9165(5) 0.9628(3) 0.2904(6) 0.0354(13) Uani 1 1 d . . .
N2 N 1.0697(6) 0.8216(3) 0.1005(6) 0.0458(16) Uani 1 1 d . . .
C1 C 0.9541(6) 0.8590(3) 0.4038(7) 0.0395(16) Uani 1 1 d . . .
C2 C 1.0543(7) 0.8662(3) 0.4992(8) 0.0467(19) Uani 1 1 d . . .
H2A H 1.0651 0.8937 0.5667 0.056 Uiso 1 1 calc R . .
C3 C 1.1430(7) 0.8341(4) 0.5011(9) 0.050(2) Uani 1 1 d . . .
C4 C 1.1217(8) 0.7964(4) 0.3959(9) 0.054(2) Uani 1 1 d . . .
H4A H 1.1795 0.7745 0.3910 0.064 Uiso 1 1 calc R . .
C5 C 1.0187(8) 0.7902(3) 0.2986(8) 0.049(2) Uani 1 1 d . . .
C6 C 0.9339(8) 0.8207(3) 0.2997(8) 0.0464(19) Uani 1 1 d . . .
H6A H 0.8632 0.8163 0.2322 0.056 Uiso 1 1 calc R . .
C7 C 1.2584(9) 0.8416(5) 0.6116(14) 0.077(3) Uani 1 1 d . . .
H7A H 1.2560 0.8698 0.6761 0.116 Uiso 1 1 calc R . .
H7B H 1.3079 0.8551 0.5728 0.116 Uiso 1 1 calc R . .
H7C H 1.2840 0.8047 0.6555 0.116 Uiso 1 1 calc R . .
C8 C 1.0254(7) 0.7683(4) 0.0959(10) 0.050(2) Uani 1 1 d . . .
C9 C 1.0063(8) 0.7340(4) -0.0107(9) 0.060(2) Uani 1 1 d . . .
C10 C 1.0310(9) 0.7489(5) -0.1185(10) 0.067(3) Uani 1 1 d . B .
C11 C 1.0736(9) 0.8023(5) -0.1077(8) 0.059(2) Uani 1 1 d . . .
C12 C 1.0927(7) 0.8378(4) -0.0006(8) 0.048(2) Uani 1 1 d . . .
C13 C 1.1393(7) 0.9291(4) 0.1042(8) 0.0431(18) Uani 1 1 d . . .
C14 C 1.2396(7) 0.9392(5) 0.2091(9) 0.058(2) Uani 1 1 d . . .
H14A H 1.3022 0.9188 0.2142 0.070 Uiso 1 1 calc R . .
C15 C 1.2474(7) 0.9796(5) 0.3070(10) 0.059(2) Uani 1 1 d . . .
C16 C 1.1542(7) 1.0100(4) 0.2943(9) 0.0498(19) Uani 1 1 d . . .
H16A H 1.1581 1.0387 0.3571 0.060 Uiso 1 1 calc R . .
C17 C 1.0568(6) 0.9984(3) 0.1909(8) 0.0410(17) Uani 1 1 d . . .
C18 C 1.0468(6) 0.9580(3) 0.0943(7) 0.0386(16) Uani 1 1 d . . .
H18A H 0.9788 0.9506 0.0238 0.046 Uiso 1 1 calc R . .
C19 C 1.3524(16) 0.9908(10) 0.4211(19) 0.145(8) Uani 1 1 d . . .
H19A H 1.3419 1.0203 0.4779 0.217 Uiso 1 1 calc R . .
H19B H 1.4062 1.0041 0.3887 0.217 Uiso 1 1 calc R . .
H19C H 1.3780 0.9552 0.4717 0.217 Uiso 1 1 calc R . .
C20 C 0.9034(6) 1.0135(3) 0.2397(7) 0.0384(16) Uani 1 1 d . . .
C21 C 0.8283(7) 1.0529(4) 0.2476(8) 0.0450(18) Uani 1 1 d . . .
C22 C 0.7638(6) 1.0380(4) 0.3116(8) 0.0451(19) Uani 1 1 d . A .
C23 C 0.7778(6) 0.9823(3) 0.3650(8) 0.0398(17) Uani 1 1 d . . .
C24 C 0.8560(6) 0.9457(3) 0.3530(7) 0.0372(15) Uani 1 1 d . . .
C25 C 0.6777(9) 1.0785(5) 0.3232(11) 0.065(2) Uiso 1 1 d . . .
C26 C 0.5790(18) 1.0502(9) 0.318(2) 0.065(5) Uiso 0.50 1 d P A 1
F6 F 0.5840(11) 1.0428(6) 0.4342(14) 0.078(3) Uiso 0.50 1 d P A 1
C26' C 0.573(2) 1.0673(11) 0.230(3) 0.077(6) Uiso 0.50 1 d P A 2
F6' F 0.5836(10) 1.0773(6) 0.1096(13) 0.073(3) Uiso 0.50 1 d P A 2
C27 C 0.7286(15) 1.1189(8) 0.441(2) 0.050(4) Uiso 0.50 1 d P A 3
F9 F 0.7717(9) 1.0898(5) 0.5411(11) 0.061(3) Uiso 0.50 1 d P A 3
C27' C 0.7133(17) 1.1347(9) 0.374(2) 0.059(4) Uiso 0.50 1 d P A 4
F9' F 0.6916(12) 1.1662(6) 0.2615(15) 0.088(4) Uiso 0.50 1 d P A 4
C28 C 1.0132(11) 0.7108(6) -0.2368(14) 0.083(3) Uiso 1 1 d . . .
C29 C 0.9042(10) 0.7197(5) -0.3448(12) 0.076(3) Uiso 1 1 d . B .
C30 C 1.0935(16) 0.6932(9) -0.277(2) 0.056(4) Uiso 0.50 1 d P B 5
F16 F 1.0773(12) 0.6412(6) -0.3303(14) 0.067(3) Uiso 0.50 1 d P B 5
F17 F 1.1877(11) 0.7024(6) -0.1781(14) 0.078(3) Uiso 0.50 1 d P B 5
F18 F 1.0795(14) 0.7328(7) -0.373(2) 0.095(4) Uiso 0.50 1 d P B 5
C30' C 1.0689(11) 0.6543(6) -0.2045(13) 0.031(3) Uiso 0.50 1 d P B 6
F16' F 1.1146(10) 0.6335(5) -0.2824(12) 0.053(3) Uiso 0.50 1 d P B 6
F17' F 1.1551(8) 0.6535(4) -0.0824(10) 0.051(2) Uiso 0.50 1 d P B 6
F18' F 0.9977(10) 0.6207(6) -0.1936(12) 0.061(3) Uiso 0.50 1 d P B 6
F12 F 0.9740(11) 0.6477(6) -0.2041(13) 0.072(3) Uiso 0.50 1 d P B 7
F12' F 1.0993(11) 0.7381(6) -0.2984(15) 0.073(3) Uiso 0.50 1 d P B 8
F1 F 0.8231(4) 1.1061(2) 0.1969(5) 0.0544(12) Uiso 1 1 d . . .
F2 F 0.7197(4) 0.9621(2) 0.4312(5) 0.0545(12) Uiso 1 1 d . . .
F3 F 0.6373(11) 1.1170(6) 0.1958(14) 0.077(3) Uiso 0.50 1 d P A 9
F3' F 0.6761(11) 1.0555(6) 0.4645(14) 0.077(3) Uiso 0.50 1 d P A 10
F4 F 0.4975(9) 1.0995(5) 0.2507(11) 0.128(3) Uiso 1 1 d . . .
F5 F 0.5402(7) 1.0128(4) 0.2319(9) 0.097(2) Uiso 1 1 d . . .
F7 F 0.6609(6) 1.1580(3) 0.4488(7) 0.0816(18) Uiso 1 1 d . . .
F8 F 0.8135(6) 1.1477(3) 0.4349(8) 0.091(2) Uiso 1 1 d . . .
F10 F 1.1029(6) 0.8252(3) -0.2037(7) 0.0781(17) Uiso 1 1 d . . .
F11 F 0.9619(6) 0.6802(3) -0.0077(7) 0.0812(18) Uiso 1 1 d . . .
F13 F 0.8294(7) 0.7093(4) -0.2963(9) 0.108(3) Uiso 1 1 d . . .
F14 F 0.8832(7) 0.6853(4) -0.4469(9) 0.104(2) Uiso 1 1 d . . .
F15 F 0.8919(6) 0.7744(3) -0.3864(8) 0.0865(19) Uiso 1 1 d . . .

loop_
_atom_site_aniso_label
_atom_site_aniso_U_11
_atom_site_aniso_U_22
_atom_site_aniso_U_33
_atom_site_aniso_U_23
_atom_site_aniso_U_13
_atom_site_aniso_U_12
O1 0.045(3) 0.039(3) 0.047(3) 0.008(2) 0.024(2) 0.004(2)
O2 0.090(5) 0.037(3) 0.061(4) -0.004(3) 0.047(4) -0.002(3)
O3 0.074(4) 0.057(4) 0.041(3) 0.005(3) 0.038(3) 0.011(3)
O4 0.055(3) 0.053(3) 0.053(3) 0.018(3) 0.035(3) 0.015(3)
N1 0.046(3) 0.036(3) 0.032(3) -0.003(2) 0.023(3) 0.002(2)
N2 0.070(4) 0.047(4) 0.031(3) -0.005(3) 0.031(3) 0.005(3)
C1 0.040(4) 0.047(4) 0.035(4) 0.007(3) 0.019(3) -0.003(3)
C2 0.071(6) 0.041(4) 0.037(4) 0.000(3) 0.031(4) 0.002(4)
C3 0.044(4) 0.057(5) 0.047(5) 0.010(4) 0.015(4) 0.004(4)
C4 0.082(7) 0.043(4) 0.055(5) 0.010(4) 0.046(5) 0.000(4)
C5 0.076(6) 0.034(4) 0.042(4) 0.002(3) 0.029(4) -0.002(4)
C6 0.067(5) 0.040(4) 0.033(4) 0.001(3) 0.021(4) -0.016(4)
C7 0.055(6) 0.081(7) 0.091(8) 0.001(6) 0.024(6) 0.006(5)
C8 0.058(5) 0.039(4) 0.060(5) -0.005(4) 0.029(4) 0.010(4)
C9 0.063(6) 0.058(6) 0.048(5) -0.014(4) 0.012(4) 0.012(4)
C10 0.065(6) 0.066(6) 0.051(5) -0.011(5) 0.003(5) 0.035(5)
C11 0.082(6) 0.076(6) 0.024(4) 0.002(4) 0.028(4) 0.024(5)
C12 0.059(5) 0.052(5) 0.032(4) 0.002(3) 0.016(4) 0.017(4)
C13 0.048(5) 0.053(5) 0.038(4) 0.002(3) 0.027(4) -0.003(4)
C14 0.046(5) 0.087(7) 0.052(5) 0.004(5) 0.031(4) 0.012(4)
C15 0.038(5) 0.077(6) 0.063(6) 0.008(5) 0.020(4) 0.006(4)
C16 0.047(5) 0.057(5) 0.045(5) -0.008(4) 0.018(4) -0.004(4)
C17 0.043(4) 0.046(4) 0.047(4) 0.010(3) 0.032(4) 0.005(3)
C18 0.041(4) 0.045(4) 0.031(3) 0.009(3) 0.017(3) 0.001(3)
C19 0.113(14) 0.174(18) 0.102(13) -0.038(13) -0.003(11) -0.033(13)
C20 0.032(4) 0.046(4) 0.038(4) 0.001(3) 0.016(3) 0.010(3)
C21 0.054(5) 0.043(4) 0.037(4) 0.002(3) 0.018(4) 0.011(4)
C22 0.033(4) 0.060(5) 0.037(4) -0.017(4) 0.009(3) 0.001(3)
C23 0.027(4) 0.053(4) 0.046(4) -0.007(3) 0.021(3) -0.006(3)
C24 0.031(4) 0.043(4) 0.037(4) 0.000(3) 0.014(3) -0.002(3)

loop_
_atom_type_symbol
_atom_type_description
_atom_type_scat_dispersion_real
_atom_type_scat_dispersion_imag
_atom_type_scat_source
C C 0.0033 0.0016 'International Tables Vol C Tables 4.2.6.8 and 6.1.1.4'
H H 0.0000 0.0000 'International Tables Vol C Tables 4.2.6.8 and 6.1.1.4'
N N 0.0061 0.0033 'International Tables Vol C Tables 4.2.6.8 and 6.1.1.4'
O O 0.0106 0.0060 'International Tables Vol C Tables 4.2.6.8 and 6.1.1.4'
F F 0.0171 0.0103 'International Tables Vol C Tables 4.2.6.8 and 6.1.1.4'

loop_
_geom_angle_atom_site_label_1
_geom_angle_atom_site_label_2
_geom_angle_atom_site_label_3
_geom_angle
_geom_angle_site_symmetry_1
_geom_angle_site_symmetry_3
_geom_angle_publ_flag
C24 O1 C1 116.2(6) . . ?
C8 O2 C5 117.4(6) . . ?
C12 O3 C13 118.5(6) . . ?
C20 O4 C17 117.5(6) . . ?
C20 N1 C24 119.7(6) . . ?
C12 N2 C8 118.1(7) . . ?
C2 C1 C6 121.9(8) . . ?
C2 C1 O1 119.1(7) . . ?
C6 C1 O1 118.9(7) . . ?
C1 C2 C3 121.5(8) . . ?
C4 C3 C2 115.9(8) . . ?
C4 C3 C7 122.2(9) . . ?
C2 C3 C7 121.9(9) . . ?
C5 C4 C3 121.5(8) . . ?
C6 C5 C4 121.8(8) . . ?
C6 C5 O2 119.6(8) . . ?
C4 C5 O2 118.7(8) . . ?
C5 C6 C1 117.4(8) . . ?
O2 C8 C9 121.1(8) . . ?
O2 C8 N2 119.5(8) . . ?
C9 C8 N2 119.5(9) . . ?
C8 C9 F11 116.1(9) . . ?
C8 C9 C10 124.4(10) . . ?
F11 C9 C10 119.5(8) . . ?
C11 C10 C9 112.9(8) . . ?
C11 C10 C28 121.6(11) . . ?
C9 C10 C28 125.5(11) . . ?
C10 C11 F10 121.9(8) . . ?
C10 C11 C12 123.3(9) . . ?
F10 C11 C12 114.7(9) . . ?
N2 C12 O3 117.5(7) . . ?
N2 C12 C11 121.8(9) . . ?
O3 C12 C11 120.6(8) . . ?
C18 C13 O3 121.6(7) . . ?
C18 C13 C14 121.4(8) . . ?
O3 C13 C14 117.0(7) . . ?
C13 C14 C15 119.9(8) . . ?
C16 C15 C14 118.4(9) . . ?
C16 C15 C19 120.2(12) . . ?
C14 C15 C19 121.3(12) . . ?
C17 C16 C15 120.0(8) . . ?
C16 C17 C18 122.5(7) . . ?
C16 C17 O4 118.8(8) . . ?
C18 C17 O4 118.5(7) . . ?
C13 C18 C17 117.7(7) . . ?
N1 C20 O4 120.0(6) . . ?
N1 C20 C21 123.5(7) . . ?
O4 C20 C21 116.5(7) . . ?
F1 C21 C22 120.7(7) . . ?
F1 C21 C20 119.7(7) . . ?
C22 C21 C20 119.5(8) . . ?
C21 C22 C23 116.5(7) . . ?
C21 C22 C25 123.0(8) . . ?
C23 C22 C25 120.5(8) . . ?
F2 C23 C24 117.5(7) . . ?
F2 C23 C22 122.6(6) . . ?
C24 C23 C22 119.9(6) . . ?
N1 C24 O1 121.1(6) . . ?
N1 C24 C23 120.8(7) . . ?
O1 C24 C23 118.0(6) . . ?
C26' C25 C27' 122.7(16) . . ?
C26' C25 C26 42.0(13) . . ?
C27' C25 C26 125.7(14) . . ?
C26' C25 C27 135.9(15) . . ?
C27' C25 C27 30.4(9) . . ?
C26 C25 C27 113.4(13) . . ?
C26' C25 C22 113.3(13) . . ?
C27' C25 C22 116.6(11) . . ?
C26 C25 C22 115.1(12) . . ?
C27 C25 C22 110.7(10) . . ?
C26' C25 F3 64.0(13) . . ?
C27' C25 F3 76.8(12) . . ?
C26 C25 F3 103.9(13) . . ?
C27 C25 F3 106.9(11) . . ?
C22 C25 F3 105.9(9) . . ?
C26' C25 F3' 104.0(14) . . ?
C27' C25 F3' 93.2(12) . . ?
C26 C25 F3' 62.2(11) . . ?
C27 C25 F3' 64.3(10) . . ?
C22 C25 F3' 100.2(8) . . ?
F3 C25 F3' 153.8(10) . . ?
F5 C26 F6 121.1(19) . . ?
F5 C26 C25 116.1(17) . . ?
F6 C26 C25 110.2(18) . . ?
F5 C26 F4 98.6(15) . . ?
F6 C26 F4 109.0(16) . . ?
C25 C26 F4 98.1(14) . . ?
F5 C26' F4 104.2(18) . . ?
F5 C26' C25 113.8(19) . . ?
F4 C26' C25 112.1(19) . . ?
F5 C26' F6' 109.1(19) . . ?
F4 C26' F6' 116(2) . . ?
C25 C26' F6' 102.0(18) . . ?
F9 C27 F7 114.1(16) . . ?
F9 C27 F8 102.5(15) . . ?
F7 C27 F8 106.5(13) . . ?
F9 C27 C25 108.6(14) . . ?
F7 C27 C25 113.4(14) . . ?
F8 C27 C25 111.2(14) . . ?
F8 C27' F9' 98.5(16) . . ?
F8 C27' F7 105.7(15) . . ?
F9' C27' F7 111.0(16) . . ?
F8 C27' C25 122.8(16) . . ?
F9' C27' C25 102.7(16) . . ?
F7 C27' C25 114.7(15) . . ?
C30 C28 C30' 55.3(11) . . ?
C30 C28 C29 115.3(14) . . ?
C30' C28 C29 123.7(12) . . ?
C30 C28 C10 125.2(14) . . ?
C30' C28 C10 114.8(11) . . ?
C29 C28 C10 112.0(11) . . ?
C30 C28 F12 99.6(12) . . ?
C30' C28 F12 48.2(8) . . ?
C29 C28 F12 90.0(10) . . ?
C10 C28 F12 106.4(11) . . ?
C30 C28 F12' 39.7(9) . . ?
C30' C28 F12' 93.9(10) . . ?
C29 C28 F12' 103.8(11) . . ?
C10 C28 F12' 103.6(10) . . ?
F12 C28 F12' 139.1(11) . . ?
F14 C29 F15 109.1(10) . . ?
F14 C29 F13 107.3(10) . . ?
F15 C29 F13 107.5(10) . . ?
F14 C29 C28 114.0(11) . . ?
F15 C29 C28 110.7(10) . . ?
F13 C29 C28 108.1(11) . . ?
F17 C30 F16 116.7(17) . . ?
F17 C30 F18 108.9(17) . . ?
F16 C30 F18 108.7(17) . . ?
F17 C30 C28 107.5(16) . . ?
F16 C30 C28 113.8(16) . . ?
F18 C30 C28 99.8(16) . . ?
F18' C30' F16' 113.5(12) . . ?
F18' C30' F17' 105.4(11) . . ?
F16' C30' F17' 101.7(11) . . ?
F18' C30' C28 103.8(12) . . ?
F16' C30' C28 118.9(12) . . ?
F17' C30' C28 113.1(11) . . ?
C26' F4 C26 40.6(13) . . ?
C26 F5 C26' 46.5(14) . . ?
C27 F7 C27' 33.2(10) . . ?
C27' F8 C27 34.3(10) . . ?

loop_
_geom_bond_atom_site_label_1
_geom_bond_atom_site_label_2
_geom_bond_distance
_geom_bond_site_symmetry_2
_geom_bond_publ_flag
O1 C24 1.358(9) . ?
O1 C1 1.414(10) . ?
O2 C8 1.329(11) . ?
O2 C5 1.409(10) . ?
O3 C12 1.368(11) . ?
O3 C13 1.400(9) . ?
O4 C20 1.374(9) . ?
O4 C17 1.392(9) . ?
N1 C20 1.287(10) . ?
N1 C24 1.326(9) . ?
N2 C12 1.331(11) . ?
N2 C8 1.369(11) . ?
C1 C2 1.348(12) . ?
C1 C6 1.394(11) . ?
C2 C3 1.402(12) . ?
C3 C4 1.393(13) . ?
C3 C7 1.552(15) . ?
C4 C5 1.379(14) . ?
C5 C6 1.349(13) . ?
C8 C9 1.361(12) . ?
C9 F11 1.392(13) . ?
C9 C10 1.406(16) . ?
C10 C11 1.355(16) . ?
C10 C28 1.518(17) . ?
C11 F10 1.382(12) . ?
C11 C12 1.383(12) . ?
C13 C18 1.380(11) . ?
C13 C14 1.403(13) . ?
C14 C15 1.406(14) . ?
C15 C16 1.397(12) . ?
C15 C19 1.491(19) . ?
C16 C17 1.377(12) . ?
C17 C18 1.389(11) . ?
C20 C21 1.394(10) . ?
C21 F1 1.348(10) . ?
C21 C22 1.370(12) . ?
C22 C23 1.405(12) . ?
C22 C25 1.540(14) . ?
C23 F2 1.355(9) . ?
C23 C24 1.401(10) . ?
C25 C26' 1.40(3) . ?
C25 C27' 1.43(2) . ?
C25 C26 1.47(2) . ?
C25 C27 1.53(2) . ?
C25 F3 1.572(17) . ?
C25 F3' 1.663(18) . ?
C26 F5 1.24(2) . ?
C26 F6 1.27(3) . ?
C26 F4 1.55(2) . ?
C26' F5 1.35(3) . ?
C26' F4 1.35(3) . ?
C26' F6' 1.42(3) . ?
C27 F9 1.23(2) . ?
C27 F7 1.315(19) . ?
C27 F8 1.35(2) . ?
C27' F8 1.28(2) . ?
C27' F9' 1.37(3) . ?
C27' F7 1.40(2) . ?
C28 C30 1.39(2) . ?
C28 C30' 1.485(19) . ?
C28 C29 1.488(18) . ?
C28 F12 1.649(19) . ?
C28 F12' 1.689(19) . ?
C29 F14 1.319(15) . ?
C29 F15 1.340(14) . ?
C29 F13 1.341(14) . ?
C30 F17 1.32(2) . ?
C30 F16 1.33(2) . ?
C30 F18 1.36(3) . ?
C30' F18' 1.279(17) . ?
C30' F16' 1.337(18) . ?
C30' F17' 1.383(17) . ?
